data_4106217
loop_
_publ_author_name
'Pradeep P. Kapadia'
'Lindsay R. Ditzler'
'Jonas Baltrusaitis'
'Dale C. Swenson'
'Alexei V. Tivanski'
'F. Christopher Pigge'

_publ_section_title
;
 Semiconducting Organic Assemblies Prepared from Tetraphenylethylene
 Tetracarboxylic Acid and Bis(pyridine)s via Charge-Assisted Hydrogen
 Bonding
;
_journal_name_full 'Journal of the American Chemical Society'
_journal_page_first 8490
_journal_page_last 8493
_journal_paper_doi 10.1021/ja203001z
_journal_volume 133
_journal_year 2011
_chemical_formula_moiety '(C34 H26 O12), (C12 H12 N2), (C3 H6 O1)0.65, (C1 H4 O1)0.35'
_chemical_formula_sum 'C48.3 H43.3 N2 O13'
_chemical_formula_weight 859.75
_chemical_name_systematic
; 
 ? 
;
_space_group_IT_number 15
_symmetry_cell_setting monoclinic
_symmetry_space_group_name_Hall '-C 2yc'
_symmetry_space_group_name_H-M 'C 1 2/c 1'
_atom_sites_solution_hydrogens geom
_atom_sites_solution_primary direct
_atom_sites_solution_secondary difmap
_audit_creation_method SHELXL-97
_cell_angle_alpha 90.00
_cell_angle_beta 95.497(5)
_cell_angle_gamma 90.00
_cell_formula_units_Z 4
_cell_length_a 35.414(4)
_cell_length_b 12.6212(14)
_cell_length_c 9.2922(10)
_cell_measurement_reflns_used 7116
_cell_measurement_temperature 150(2)
_cell_measurement_theta_max 25.3
_cell_measurement_theta_min 1.0
_cell_volume 4134.2(8)
_computing_cell_refinement 'HKL Scalepack (Otwinowski & Minor, 1997)'
_computing_data_collection 'Collect (Nonius BV, 1997-2000)'
_computing_data_reduction 'HKL Denzo, Scalepack (Otwinowski & Minor, 1997)'
_computing_structure_refinement 'SHELXL-97 (Sheldrick, 1997)'
_computing_structure_solution 'SHELXTL v6.1 (Sheldrick, 2008)'
_diffrn_ambient_temperature 150(2)
_diffrn_detector_area_resol_mean 9
_diffrn_measured_fraction_theta_full 0.998
_diffrn_measured_fraction_theta_max 0.998
_diffrn_measurement_device_type 'Nonius KappaCCD'
_diffrn_measurement_method 'CCD phi and omega scans'
_diffrn_radiation_monochromator graphite
_diffrn_radiation_source 'fine-focus sealed tube'
_diffrn_radiation_type MoK\a
_diffrn_radiation_wavelength 0.71073
_diffrn_reflns_av_R_equivalents 0.0516
_diffrn_reflns_av_sigmaI/netI 0.0425
_diffrn_reflns_limit_h_max 39
_diffrn_reflns_limit_h_min -39
_diffrn_reflns_limit_k_max 14
_diffrn_reflns_limit_k_min -14
_diffrn_reflns_limit_l_max 10
_diffrn_reflns_limit_l_min -10
_diffrn_reflns_number 24467
_diffrn_reflns_theta_full 23.75
_diffrn_reflns_theta_max 23.75
_diffrn_reflns_theta_min 3.12
_diffrn_standards_number 0
_exptl_absorpt_coefficient_mu 0.101
_exptl_absorpt_correction_T_max 0.9950
_exptl_absorpt_correction_T_min 0.9645
_exptl_absorpt_correction_type multi-scan
_exptl_absorpt_process_details 'HKL Scalepack (Otwinowski & Minor, 1997)'
_exptl_crystal_colour colorless
_exptl_crystal_density_diffrn 1.381
_exptl_crystal_description needle
_exptl_crystal_F_000 1804
_exptl_crystal_size_max 0.36
_exptl_crystal_size_mid 0.05
_exptl_crystal_size_min 0.05
_refine_diff_density_max 0.292
_refine_diff_density_min -0.548
_refine_diff_density_rms 0.048
_refine_ls_extinction_method none
_refine_ls_goodness_of_fit_ref 1.043
_refine_ls_hydrogen_treatment mixed
_refine_ls_matrix_type full
_refine_ls_number_parameters 291
_refine_ls_number_reflns 3160
_refine_ls_number_restraints 0
_refine_ls_restrained_S_all 1.043
_refine_ls_R_factor_all 0.0925
_refine_ls_R_factor_gt 0.0574
_refine_ls_shift/su_max 0.003
_refine_ls_shift/su_mean 0.000
_refine_ls_structure_factor_coef Fsqd
_refine_ls_weighting_details 'calc w=1/[\s^2^(Fo^2^)+(0.0798P)^2^+4.3102P] where P=(Fo^2^+2Fc^2^)/3'
_refine_ls_weighting_scheme calc
_refine_ls_wR_factor_gt 0.1392
_refine_ls_wR_factor_ref 0.1587
_reflns_number_gt 2172
_reflns_number_total 3160
_reflns_threshold_expression >2sigma(I)
_cod_data_source_file ja203001z_si_002.cif
_cod_data_source_block fcp913old
_cod_original_sg_symbol_Hall ' -C 2yc '
_cod_original_sg_symbol_H-M ' C 2/c '
_cod_original_formula_sum 'C48.30 H43.30 N2 O13'
_cod_database_code 4106217

loop_
_symmetry_equiv_pos_as_xyz
'x, y, z'
'-x, y, -z+1/2'
'x+1/2, y+1/2, z'
'-x+1/2, y+1/2, -z+1/2'
'-x, -y, -z'
'x, -y, z-1/2'
'-x+1/2, -y+1/2, -z'
'x+1/2, -y+1/2, z-1/2'

loop_
_atom_site_label
_atom_site_type_symbol
_atom_site_fract_x
_atom_site_fract_y
_atom_site_fract_z
_atom_site_U_iso_or_equiv
_atom_site_adp_type
_atom_site_occupancy
_atom_site_symmetry_multiplicity
_atom_site_calc_flag
_atom_site_refinement_flags
_atom_site_disorder_assembly
_atom_site_disorder_group
O1 O 0.13255(6) 0.79887(17) -0.1836(2) 0.0492(6) Uani 1 1 d . . .
C1 C 0.0000 1.0544(4) -0.2500 0.0475(12) Uani 1 2 d S . .
O2 O 0.15090(6) 0.83902(18) 0.1080(2) 0.0529(6) Uani 1 1 d . . .
C2 C 0.0000 1.1612(4) -0.2500 0.0496(12) Uani 1 2 d S . .
O3 O 0.15868(6) 0.66552(17) 0.1505(3) 0.0538(6) Uani 1 1 d . . .
H3 H 0.1636(12) 0.685(4) 0.252(5) 0.105(15) Uiso 1 1 d . . .
C3 C 0.03572(8) 0.9899(2) -0.2260(3) 0.0430(8) Uani 1 1 d . . .
O4 O 0.12497(6) 1.43191(16) -0.0881(2) 0.0525(6) Uani 1 1 d . . .
C4 C 0.06792(9) 1.0126(3) -0.2920(3) 0.0457(8) Uani 1 1 d . . .
H4 H 0.0684 1.0744 -0.3501 0.055 Uiso 1 1 calc R . .
O5 O 0.18142(6) 1.28567(17) -0.0832(2) 0.0474(6) Uani 1 1 d . . .
C5 C 0.09956(9) 0.9481(3) -0.2759(3) 0.0470(8) Uani 1 1 d . . .
H5 H 0.1211 0.9644 -0.3253 0.056 Uiso 1 1 calc R . .
O6 O 0.19863(6) 1.31284(18) 0.1502(2) 0.0521(6) Uani 1 1 d . . .
C6 C 0.09982(8) 0.8594(3) -0.1878(3) 0.0433(8) Uani 1 1 d . . .
C7 C 0.06839(9) 0.8349(2) -0.1186(3) 0.0446(8) Uani 1 1 d . . .
H7 H 0.0684 0.7746 -0.0574 0.053 Uiso 1 1 calc R . .
C8 C 0.03651(9) 0.8994(3) -0.1393(3) 0.0459(8) Uani 1 1 d . . .
H8 H 0.0146 0.8814 -0.0930 0.055 Uiso 1 1 calc R . .
C9 C 0.13716(9) 0.7134(3) -0.0850(3) 0.0500(9) Uani 1 1 d . . .
H9A H 0.1565 0.6641 -0.1168 0.060 Uiso 1 1 calc R . .
H9B H 0.1129 0.6743 -0.0864 0.060 Uiso 1 1 calc R . .
C10 C 0.14923(8) 0.7488(3) 0.0683(3) 0.0440(8) Uani 1 1 d . . .
C11 C 0.03454(8) 1.2268(2) -0.2049(4) 0.0482(8) Uani 1 1 d . . .
C12 C 0.04306(9) 1.3139(3) -0.2877(4) 0.0496(9) Uani 1 1 d . . .
H12 H 0.0274 1.3291 -0.3741 0.059 Uiso 1 1 calc R . .
C13 C 0.07353(8) 1.3787(3) -0.2480(4) 0.0495(8) Uani 1 1 d . . .
H13 H 0.0792 1.4363 -0.3082 0.059 Uiso 1 1 calc R . .
C14 C 0.09591(8) 1.3598(2) -0.1202(4) 0.0466(8) Uani 1 1 d . . .
C15 C 0.08842(9) 1.2741(3) -0.0357(4) 0.0521(9) Uani 1 1 d . . .
H15 H 0.1041 1.2596 0.0510 0.062 Uiso 1 1 calc R . .
C16 C 0.05770(9) 1.2088(3) -0.0785(4) 0.0506(9) Uani 1 1 d . . .
H16 H 0.0525 1.1502 -0.0194 0.061 Uiso 1 1 calc R . .
C17 C 0.14888(9) 1.4170(3) 0.0433(4) 0.0504(9) Uani 1 1 d . . .
H17A H 0.1327 1.3998 0.1213 0.060 Uiso 1 1 calc R . .
H17B H 0.1619 1.4848 0.0691 0.060 Uiso 1 1 calc R . .
C18 C 0.17837(8) 1.3318(2) 0.0385(4) 0.0428(8) Uani 1 1 d . . .
N1 N 0.28718(7) 0.3987(2) 0.0402(3) 0.0503(7) Uani 1 1 d . . .
H1 H 0.2960 0.3340 0.0549 0.060 Uiso 1 1 calc R . .
C19 C 0.24583(9) 0.7073(2) -0.0399(3) 0.0461(8) Uani 1 1 d . . .
H19 H 0.2292 0.7164 -0.1255 0.055 Uiso 1 1 calc R . .
C20 C 0.26003(8) 0.6002(2) -0.0074(3) 0.0423(8) Uani 1 1 d . . .
C21 C 0.28902(9) 0.5787(3) 0.1018(3) 0.0506(9) Uani 1 1 d . . .
H21 H 0.2997 0.6344 0.1613 0.061 Uiso 1 1 calc R . .
C22 C 0.30190(9) 0.4775(3) 0.1228(4) 0.0535(9) Uani 1 1 d . . .
H22 H 0.3216 0.4631 0.1970 0.064 Uiso 1 1 calc R . .
C23 C 0.25939(9) 0.4158(3) -0.0645(4) 0.0510(9) Uani 1 1 d . . .
H23 H 0.2492 0.3582 -0.1214 0.061 Uiso 1 1 calc R . .
C24 C 0.24549(9) 0.5161(3) -0.0904(3) 0.0473(8) Uani 1 1 d . . .
H24 H 0.2258 0.5279 -0.1655 0.057 Uiso 1 1 calc R . .
C52 C -0.0421(3) 1.5878(15) -0.3749(15) 0.101(6) Uiso 0.32 1 d PG A -1
H52A H -0.0394 1.6003 -0.4776 0.152 Uiso 0.32 1 calc PR A -1
H52B H -0.0596 1.6402 -0.3404 0.152 Uiso 0.32 1 calc PR A -1
H52C H -0.0522 1.5164 -0.3624 0.152 Uiso 0.32 1 calc PR A -1
C51 C -0.0041(2) 1.5978(6) -0.2899(8) 0.101 Uiso 0.32 1 d PG A -1
C53 C -0.0033(4) 1.5793(13) -0.1302(9) 0.101 Uiso 0.32 1 d PG A -1
H53A H 0.0227 1.5876 -0.0851 0.152 Uiso 0.32 1 calc PR A -1
H53B H -0.0122 1.5073 -0.1127 0.152 Uiso 0.32 1 calc PR A -1
H53C H -0.0199 1.6307 -0.0885 0.152 Uiso 0.32 1 calc PR A -1
O51 O 0.0252(3) 1.6203(9) -0.3486(10) 0.101 Uiso 0.32 1 d PG A -1
O61 O -0.0289(6) 1.5564(16) -0.414(2) 0.100(6) Uiso 0.18 1 d PG B -2
H61 H -0.0087 1.5409 -0.4501 0.150 Uiso 0.18 1 d PG B -2
C61 C -0.0167(7) 1.610(2) -0.279(2) 0.100 Uiso 0.18 1 d PG B -2
H61A H -0.0392 1.6303 -0.2298 0.150 Uiso 0.18 1 d PG B -2
H61B H -0.0005 1.5613 -0.2156 0.150 Uiso 0.18 1 d PG B -2
H61C H -0.0020 1.6738 -0.2990 0.150 Uiso 0.18 1 d PG B -2

loop_
_atom_site_aniso_label
_atom_site_aniso_U_11
_atom_site_aniso_U_22
_atom_site_aniso_U_33
_atom_site_aniso_U_23
_atom_site_aniso_U_13
_atom_site_aniso_U_12
O1 0.0419(13) 0.0562(15) 0.0472(13) 0.0012(11) -0.0076(10) 0.0128(11)
C1 0.039(3) 0.045(3) 0.056(3) 0.000 -0.009(2) 0.000
O2 0.0598(15) 0.0410(15) 0.0552(14) -0.0068(11) -0.0083(11) 0.0039(11)
C2 0.036(3) 0.049(3) 0.059(3) 0.000 -0.017(2) 0.000
O3 0.0672(16) 0.0423(14) 0.0482(14) -0.0041(11) -0.0143(11) 0.0085(11)
C3 0.0367(18) 0.0387(19) 0.0508(19) -0.0002(15) -0.0109(14) -0.0003(14)
O4 0.0470(13) 0.0354(12) 0.0695(15) 0.0044(11) -0.0227(11) -0.0039(10)
C4 0.0400(18) 0.0432(19) 0.0514(19) 0.0049(15) -0.0083(15) -0.0022(16)
O5 0.0486(13) 0.0439(13) 0.0463(13) -0.0029(11) -0.0136(10) 0.0027(10)
C5 0.0370(18) 0.056(2) 0.0455(18) 0.0011(16) -0.0074(14) -0.0024(16)
O6 0.0438(13) 0.0609(15) 0.0477(13) 0.0022(11) -0.0163(11) -0.0002(11)
C6 0.0348(18) 0.050(2) 0.0419(18) -0.0057(15) -0.0117(14) 0.0032(15)
C7 0.044(2) 0.0404(19) 0.0468(18) 0.0023(15) -0.0105(15) 0.0007(15)
C8 0.0377(18) 0.047(2) 0.0510(19) -0.0017(15) -0.0066(14) -0.0034(15)
C9 0.049(2) 0.049(2) 0.0493(19) -0.0067(16) -0.0085(15) 0.0130(16)
C10 0.0371(18) 0.042(2) 0.0510(19) -0.0053(16) -0.0062(14) 0.0070(15)
C11 0.0392(18) 0.041(2) 0.061(2) 0.0012(16) -0.0145(16) -0.0013(15)
C12 0.0400(19) 0.049(2) 0.055(2) 0.0018(16) -0.0159(15) 0.0024(16)
C13 0.0408(18) 0.0414(19) 0.063(2) 0.0077(16) -0.0132(16) 0.0007(15)
C14 0.0349(17) 0.0357(18) 0.065(2) -0.0014(16) -0.0145(15) 0.0002(14)
C15 0.050(2) 0.044(2) 0.057(2) 0.0071(16) -0.0215(16) -0.0025(16)
C16 0.0419(19) 0.044(2) 0.063(2) 0.0077(16) -0.0138(16) -0.0041(15)
C17 0.0461(19) 0.042(2) 0.059(2) -0.0055(16) -0.0174(16) -0.0060(16)
C18 0.0367(17) 0.0358(18) 0.053(2) 0.0029(16) -0.0124(16) -0.0063(14)
N1 0.0445(16) 0.0422(17) 0.0625(18) 0.0077(14) -0.0029(14) 0.0039(13)
C19 0.0440(19) 0.046(2) 0.0448(19) 0.0062(14) -0.0128(15) -0.0026(15)
C20 0.0384(17) 0.0409(19) 0.0463(18) 0.0056(15) -0.0020(15) -0.0037(14)
C21 0.050(2) 0.041(2) 0.057(2) 0.0067(16) -0.0151(16) -0.0042(16)
C22 0.049(2) 0.050(2) 0.058(2) 0.0076(17) -0.0145(16) -0.0038(17)
C23 0.0453(19) 0.045(2) 0.061(2) -0.0002(16) -0.0066(17) -0.0029(16)
C24 0.0406(18) 0.048(2) 0.0508(19) 0.0021(16) -0.0101(14) -0.0021(16)

loop_
_atom_type_symbol
_atom_type_description
_atom_type_scat_dispersion_real
_atom_type_scat_dispersion_imag
_atom_type_scat_source
C C 0.0033 0.0016 'International Tables Vol C Tables 4.2.6.8 and 6.1.1.4'
H H 0.0000 0.0000 'International Tables Vol C Tables 4.2.6.8 and 6.1.1.4'
N N 0.0061 0.0033 'International Tables Vol C Tables 4.2.6.8 and 6.1.1.4'
O O 0.0106 0.0060 'International Tables Vol C Tables 4.2.6.8 and 6.1.1.4'

loop_
_geom_angle_atom_site_label_1
_geom_angle_atom_site_label_2
_geom_angle_atom_site_label_3
_geom_angle
_geom_angle_site_symmetry_1
_geom_angle_site_symmetry_3
C6 O1 C9 118.9(2) . .
C2 C1 C3 122.82(19) . 2_554
C2 C1 C3 122.82(19) . .
C3 C1 C3 114.4(4) 2_554 .
C1 C2 C11 123.43(19) . .
C1 C2 C11 123.43(19) . 2_554
C11 C2 C11 113.1(4) . 2_554
C10 O3 H3 112(3) . .
C4 C3 C8 117.2(3) . .
C4 C3 C1 122.8(3) . .
C8 C3 C1 119.9(3) . .
C14 O4 C17 117.7(2) . .
C3 C4 C5 121.8(3) . .
C3 C4 H4 119.1 . .
C5 C4 H4 119.1 . .
C4 C5 C6 119.9(3) . .
C4 C5 H5 120.0 . .
C6 C5 H5 120.0 . .
C7 C6 O1 125.2(3) . .
C7 C6 C5 119.9(3) . .
O1 C6 C5 114.8(3) . .
C6 C7 C8 119.2(3) . .
C6 C7 H7 120.4 . .
C8 C7 H7 120.4 . .
C7 C8 C3 122.0(3) . .
C7 C8 H8 119.0 . .
C3 C8 H8 119.0 . .
O1 C9 C10 112.9(3) . .
O1 C9 H9A 109.0 . .
C10 C9 H9A 109.0 . .
O1 C9 H9B 109.0 . .
C10 C9 H9B 109.0 . .
H9A C9 H9B 107.8 . .
O2 C10 O3 125.2(3) . .
O2 C10 C9 124.8(3) . .
O3 C10 C9 110.0(3) . .
C16 C11 C12 117.1(3) . .
C16 C11 C2 123.1(3) . .
C12 C11 C2 119.7(3) . .
C13 C12 C11 121.8(3) . .
C13 C12 H12 119.1 . .
C11 C12 H12 119.1 . .
C12 C13 C14 119.9(3) . .
C12 C13 H13 120.1 . .
C14 C13 H13 120.1 . .
C15 C14 C13 119.9(3) . .
C15 C14 O4 124.9(3) . .
C13 C14 O4 115.1(3) . .
C14 C15 C16 119.3(3) . .
C14 C15 H15 120.3 . .
C16 C15 H15 120.3 . .
C11 C16 C15 121.9(3) . .
C11 C16 H16 119.1 . .
C15 C16 H16 119.1 . .
O4 C17 C18 115.2(3) . .
O4 C17 H17A 108.5 . .
C18 C17 H17A 108.5 . .
O4 C17 H17B 108.5 . .
C18 C17 H17B 108.5 . .
H17A C17 H17B 107.5 . .
O6 C18 O5 124.4(3) . .
O6 C18 C17 117.8(3) . .
O5 C18 C17 117.8(3) . .
C22 N1 C23 121.4(3) . .
C22 N1 H1 119.3 . .
C23 N1 H1 119.3 . .
C19 C19 C20 125.6(3) 7_565 .
C19 C19 H19 117.2 7_565 .
C20 C19 H19 117.2 . .
C24 C20 C21 117.6(3) . .
C24 C20 C19 119.5(3) . .
C21 C20 C19 122.9(3) . .
C22 C21 C20 119.8(3) . .
C22 C21 H21 120.1 . .
C20 C21 H21 120.1 . .
N1 C22 C21 120.7(3) . .
N1 C22 H22 119.7 . .
C21 C22 H22 119.7 . .
N1 C23 C24 120.3(3) . .
N1 C23 H23 119.8 . .
C24 C23 H23 119.8 . .
C23 C24 C20 120.2(3) . .
C23 C24 H24 119.9 . .
C20 C24 H24 119.9 . .
C51 C52 H52A 109.5 . .
C51 C52 H52B 109.5 . .
H52A C52 H52B 109.5 . .
C51 C52 H52C 109.5 . .
H52A C52 H52C 109.5 . .
H52B C52 H52C 109.5 . .
O51 C51 C52 122.0 . .
O51 C51 C53 122.0 . .
C52 C51 C53 116.0 . .
C51 C53 H53A 109.5 . .
C51 C53 H53B 109.5 . .
H53A C53 H53B 109.5 . .
C51 C53 H53C 109.5 . .
H53A C53 H53C 109.5 . .
H53B C53 H53C 109.5 . .
C61 O61 H61 105.2 . .
O61 C61 H61A 109.5 . .
O61 C61 H61B 109.5 . .
H61A C61 H61B 109.4 . .
O61 C61 H61C 109.5 . .
H61A C61 H61C 109.4 . .
H61B C61 H61C 109.4 . .

loop_
_geom_bond_atom_site_label_1
_geom_bond_atom_site_label_2
_geom_bond_distance
_geom_bond_site_symmetry_2
O1 C6 1.386(4) .
O1 C9 1.414(4) .
C1 C2 1.347(6) .
C1 C3 1.503(4) 2_554
C1 C3 1.503(4) .
O2 C10 1.196(4) .
C2 C11 1.503(4) .
C2 C11 1.503(4) 2_554
O3 C10 1.323(4) .
O3 H3 0.97(5) .
C3 C4 1.376(4) .
C3 C8 1.395(4) .
O4 C14 1.385(4) .
O4 C17 1.430(4) .
C4 C5 1.382(4) .
C4 H4 0.9500 .
O5 C18 1.286(4) .
C5 C6 1.387(4) .
C5 H5 0.9500 .
O6 C18 1.227(3) .
C6 C7 1.372(4) .
C7 C8 1.390(4) .
C7 H7 0.9500 .
C8 H8 0.9500 .
C9 C10 1.515(4) .
C9 H9A 0.9900 .
C9 H9B 0.9900 .
C11 C16 1.385(4) .
C11 C12 1.391(4) .
C12 C13 1.376(4) .
C12 H12 0.9500 .
C13 C14 1.384(4) .
C13 H13 0.9500 .
C14 C15 1.378(5) .
C15 C16 1.392(4) .
C15 H15 0.9500 .
C16 H16 0.9500 .
C17 C18 1.503(4) .
C17 H17A 0.9900 .
C17 H17B 0.9900 .
N1 C22 1.331(4) .
N1 C23 1.333(4) .
N1 H1 0.8800 .
C19 C19 1.325(6) 7_565
C19 C20 1.463(4) .
C19 H19 0.9500 .
C20 C24 1.382(4) .
C20 C21 1.399(4) .
C21 C22 1.364(4) .
C21 H21 0.9500 .
C22 H22 0.9500 .
C23 C24 1.371(4) .
C23 H23 0.9500 .
C24 H24 0.9500 .
C52 C51 1.4999 .
C52 H52A 0.9800 .
C52 H52B 0.9800 .
C52 H52C 0.9800 .
C51 O51 1.2501 .
C51 C53 1.5000 .
C53 H53A 0.9800 .
C53 H53B 0.9800 .
C53 H53C 0.9800 .
O61 C61 1.4500 .
O61 H61 0.8407 .
C61 H61A 0.9899 .
C61 H61B 0.9901 .
C61 H61C 0.9901 .

loop_
_geom_torsion_atom_site_label_1
_geom_torsion_atom_site_label_2
_geom_torsion_atom_site_label_3
_geom_torsion_atom_site_label_4
_geom_torsion
_geom_torsion_site_symmetry_1
_geom_torsion_site_symmetry_4
C3 C1 C2 C11 170.7(2) 2_554 .
C3 C1 C2 C11 -9.3(2) . .
C3 C1 C2 C11 -9.3(2) 2_554 2_554
C3 C1 C2 C11 170.7(2) . 2_554
C2 C1 C3 C4 -44.6(3) . .
C3 C1 C3 C4 135.4(3) 2_554 .
C2 C1 C3 C8 138.7(2) . .
C3 C1 C3 C8 -41.3(2) 2_554 .
C8 C3 C4 C5 1.2(4) . .
C1 C3 C4 C5 -175.6(3) . .
C3 C4 C5 C6 -2.1(5) . .
C9 O1 C6 C7 -10.0(4) . .
C9 O1 C6 C5 173.3(2) . .
C4 C5 C6 C7 1.1(5) . .
C4 C5 C6 O1 178.1(3) . .
O1 C6 C7 C8 -176.0(3) . .
C5 C6 C7 C8 0.5(4) . .
C6 C7 C8 C3 -1.4(5) . .
C4 C3 C8 C7 0.5(4) . .
C1 C3 C8 C7 177.4(3) . .
C6 O1 C9 C10 -78.3(3) . .
O1 C9 C10 O2 7.7(5) . .
O1 C9 C10 O3 -170.4(2) . .
C1 C2 C11 C16 -48.4(4) . .
C11 C2 C11 C16 131.6(4) 2_554 .
C1 C2 C11 C12 135.5(2) . .
C11 C2 C11 C12 -44.5(2) 2_554 .
C16 C11 C12 C13 1.2(5) . .
C2 C11 C12 C13 177.5(3) . .
C11 C12 C13 C14 -2.1(5) . .
C12 C13 C14 C15 2.2(5) . .
C12 C13 C14 O4 -177.8(3) . .
C17 O4 C14 C15 -0.6(5) . .
C17 O4 C14 C13 179.5(3) . .
C13 C14 C15 C16 -1.6(5) . .
O4 C14 C15 C16 178.5(3) . .
C12 C11 C16 C15 -0.5(5) . .
C2 C11 C16 C15 -176.7(3) . .
C14 C15 C16 C11 0.7(5) . .
C14 O4 C17 C18 77.7(4) . .
O4 C17 C18 O6 -177.1(3) . .
O4 C17 C18 O5 4.8(4) . .
C19 C19 C20 C24 172.2(4) 7_565 .
C19 C19 C20 C21 -10.2(6) 7_565 .
C24 C20 C21 C22 0.1(5) . .
C19 C20 C21 C22 -177.5(3) . .
C23 N1 C22 C21 -0.4(5) . .
C20 C21 C22 N1 0.0(5) . .
C22 N1 C23 C24 0.6(5) . .
N1 C23 C24 C20 -0.5(5) . .
C21 C20 C24 C23 0.1(5) . .
C19 C20 C24 C23 177.8(3) . .
